data_7060722
loop_
_publ_author_name
'Tupolova, Yulia P.'
'Levchenkov, Sergey I.'
'Popov, Leonid D.'
'Lebedev, Vladimir E.'
'Minin, Vadim V.'
'Efimov, Nikolay N.'
'Lazarenko, Vladimir A.'
'Zubavichus, Yan V.'
'Zubenko, Alexander A.'
'Shcherbakov, Igor N.'

_publ_section_title
;
 Unprecedented interplay of antiferro- and ferromagnetic exchange
 interactions through intermolecular hydrogen bonds in mononuclear Cu(ii)
 complexes
;
_journal_issue 27
_journal_name_full 'New Journal of Chemistry'
_journal_page_first 12236
_journal_page_last 12246
_journal_paper_doi 10.1039/D1NJ01440D
_journal_volume 45
_journal_year 2021
_chemical_formula_moiety 'C10 H15 Cl2 Cu N5 O'
_chemical_formula_sum 'C10 H15 Cl2 Cu N5 O'
_chemical_formula_weight 355.72
_space_group_crystal_system monoclinic
_space_group_IT_number 14
_space_group_name_Hall '-P 2ybc'
_space_group_name_H-M_alt 'P 1 21/c 1'
_atom_sites_solution_hydrogens mixed
_atom_sites_solution_primary difmap
_atom_sites_solution_secondary difmap
_audit_creation_method SHELXL-2013
_audit_update_record
;
2018-12-27 deposited with the CCDC.	2021-06-09 downloaded from the CCDC.
;
_cell_angle_alpha 90
_cell_angle_beta 93.73(3)
_cell_angle_gamma 90
_cell_formula_units_Z 4
_cell_length_a 6.8717(14)
_cell_length_b 23.169(5)
_cell_length_c 9.1083(18)
_cell_measurement_reflns_used 600
_cell_measurement_temperature 100(2)
_cell_measurement_theta_max 33.3
_cell_measurement_theta_min 4.4
_cell_volume 1447.1(5)
_computing_cell_refinement 'iMosflm (Battye et al., 2011)'
_computing_data_collection 'Marccd (Doyle, 2011)'
_computing_data_reduction iMosflm
_computing_molecular_graphics 'SHELXTL (Sheldrick, 2015)'
_computing_publication_material SHELXTL
_computing_structure_refinement 'SHELXL (Sheldrick, 2015)'
_computing_structure_solution 'SHELXT (Sheldrick, 2015)'
_diffrn_ambient_temperature 100(2)
_diffrn_measured_fraction_theta_full 0.971
_diffrn_measured_fraction_theta_max 0.939
_diffrn_measurement_device_type 'Rayonix SX165 CCD'
_diffrn_measurement_method /f
_diffrn_radiation_type synchrotron
_diffrn_radiation_wavelength 0.96260
_diffrn_reflns_av_R_equivalents 0.119
_diffrn_reflns_av_unetI/netI 0.215
_diffrn_reflns_Laue_measured_fraction_full 0.971
_diffrn_reflns_Laue_measured_fraction_max 0.939
_diffrn_reflns_limit_h_max 8
_diffrn_reflns_limit_h_min -8
_diffrn_reflns_limit_k_max 29
_diffrn_reflns_limit_k_min -21
_diffrn_reflns_limit_l_max 11
_diffrn_reflns_limit_l_min -9
_diffrn_reflns_number 10681
_diffrn_reflns_point_group_measured_fraction_full 0.971
_diffrn_reflns_point_group_measured_fraction_max 0.939
_diffrn_reflns_theta_full 35.279
_diffrn_reflns_theta_max 38.282
_diffrn_reflns_theta_min 4.198
_exptl_absorpt_coefficient_mu 4.286
_exptl_absorpt_correction_T_max 0.900
_exptl_absorpt_correction_T_min 0.330
_exptl_absorpt_correction_type multi-scan
_exptl_absorpt_process_details 'Scala (Evans, 2006)'
_exptl_crystal_colour brown-red
_exptl_crystal_density_diffrn 1.633
_exptl_crystal_description plate
_exptl_crystal_F_000 724
_exptl_crystal_size_max 0.30
_exptl_crystal_size_mid 0.30
_exptl_crystal_size_min 0.02
_refine_diff_density_max 1.497
_refine_diff_density_min -1.437
_refine_diff_density_rms 0.174
_refine_ls_extinction_coef 0.0050(5)
_refine_ls_extinction_expression Fc^*^=kFc[1+0.001xFc^2^\l^3^/sin(2\q)]^-1/4^
_refine_ls_extinction_method SHELXL
_refine_ls_goodness_of_fit_ref 1.045
_refine_ls_hydrogen_treatment mixed
_refine_ls_matrix_type full
_refine_ls_number_parameters 181
_refine_ls_number_reflns 3031
_refine_ls_number_restraints 1
_refine_ls_restrained_S_all 1.045
_refine_ls_R_factor_all 0.1214
_refine_ls_R_factor_gt 0.1079
_refine_ls_shift/su_max 0.001
_refine_ls_shift/su_mean 0.000
_refine_ls_structure_factor_coef Fsqd
_refine_ls_weighting_details 'w=1/[\s^2^(Fo^2^)+(0.01P)^2^+0.7P] where P=(Fo^2^+2Fc^2^)/3'
_refine_ls_weighting_scheme calc
_refine_ls_wR_factor_gt 0.2330
_refine_ls_wR_factor_ref 0.2507
_reflns_Friedel_coverage 0.000
_reflns_number_gt 2170
_reflns_number_total 3031
_reflns_threshold_expression 'I > 2\s(I)'
_cod_data_source_file d1nj01440d2.cif
_cod_data_source_block II
_cod_depositor_comments 'Adding full bibliography for 7060721--7060722.cif.'
_cod_original_sg_symbol_H-M 'P 21/c'
_cod_database_code 7060722
_shelx_space_group_comment
;
The symmetry employed for this shelxl refinement is uniquely defined
by the following loop, which should always be used as a source of
symmetry information in preference to the above space-group names.
They are only intended as comments.
;
_shelx_estimated_absorpt_t_min 0.360
_shelx_estimated_absorpt_t_max 0.919
_shelxl_version_number 2013-4

loop_
_space_group_symop_operation_xyz
'x, y, z'
'-x, y+1/2, -z+1/2'
'-x, -y, -z'
'x, -y-1/2, z-1/2'

loop_
_atom_site_label
_atom_site_type_symbol
_atom_site_fract_x
_atom_site_fract_y
_atom_site_fract_z
_atom_site_U_iso_or_equiv
_atom_site_adp_type
_atom_site_occupancy
_atom_site_site_symmetry_order
_atom_site_calc_flag
_atom_site_refinement_flags_posn
_atom_site_refinement_flags_adp
_atom_site_refinement_flags_occupancy
_atom_site_disorder_assembly
_atom_site_disorder_group
Cu1 Cu 0.60612(8) 0.58726(3) 0.63743(8) 0.0335(4) Uani 1 1 d . . . . .
Cl1 Cl 0.79109(17) 0.62028(7) 0.86197(15) 0.0357(5) Uani 1 1 d . . . . .
Cl2 Cl 0.85445(18) 0.57648(7) 0.48523(17) 0.0385(5) Uani 1 1 d . . . . .
O1 O 0.7565(5) 0.46073(19) 0.6422(5) 0.0416(11) Uani 1 1 d D . . . .
H1 H 0.828(10) 0.478(3) 0.575(7) 0.09(3) Uiso 1 1 d D . . . .
N1 N 0.6096(6) 0.5001(2) 0.6774(6) 0.0348(12) Uani 1 1 d . . . . .
N2 N 0.3536(6) 0.5728(2) 0.7331(5) 0.0323(11) Uani 1 1 d . . . . .
N3 N 0.2373(6) 0.6199(2) 0.7448(5) 0.0359(12) Uani 1 1 d . . . . .
H3 H 0.1317 0.6192 0.7944 0.043 Uiso 1 1 calc R U . . .
N4 N 0.4649(6) 0.6666(2) 0.6025(5) 0.0338(12) Uani 1 1 d . . . . .
N5 N 0.1822(6) 0.7160(2) 0.6878(6) 0.0390(12) Uani 1 1 d . . . . .
C1 C 0.4767(7) 0.4791(3) 0.7564(6) 0.0360(14) Uani 1 1 d . . . . .
C2 C 0.3247(7) 0.5228(3) 0.7874(6) 0.0349(14) Uani 1 1 d . . . . .
C3 C 0.2968(7) 0.6694(3) 0.6730(7) 0.0364(14) Uani 1 1 d . . . . .
C4 C 0.5249(7) 0.7175(3) 0.5409(6) 0.0371(14) Uani 1 1 d . . . . .
C5 C 0.4135(8) 0.7676(3) 0.5511(7) 0.0392(14) Uani 1 1 d . . . . .
H5 H 0.4522 0.8026 0.5074 0.047 Uiso 1 1 calc R U . . .
C6 C 0.2411(7) 0.7647(3) 0.6284(7) 0.0414(16) Uani 1 1 d . . . . .
C7 C 0.4755(9) 0.4184(3) 0.8153(8) 0.0425(16) Uani 1 1 d . . . . .
H7A H 0.5056 0.3914 0.7372 0.064 Uiso 1 1 calc R U . . .
H7B H 0.3464 0.4096 0.8492 0.064 Uiso 1 1 calc R U . . .
H7C H 0.5737 0.4148 0.8977 0.064 Uiso 1 1 calc R U . . .
C8 C 0.1583(7) 0.5069(3) 0.8786(7) 0.0412(15) Uani 1 1 d . . . . .
H8A H 0.0924 0.5421 0.9088 0.062 Uiso 1 1 calc R U . . .
H8B H 0.2083 0.4857 0.9662 0.062 Uiso 1 1 calc R U . . .
H8C H 0.0655 0.4826 0.8205 0.062 Uiso 1 1 calc R U . . .
C9 C 0.7111(8) 0.7168(3) 0.4626(7) 0.0412(15) Uani 1 1 d . . . . .
H9A H 0.8204 0.7070 0.5326 0.062 Uiso 1 1 calc R U . . .
H9B H 0.7329 0.7550 0.4204 0.062 Uiso 1 1 calc R U . . .
H9C H 0.7011 0.6879 0.3838 0.062 Uiso 1 1 calc R U . . .
C10 C 0.1122(8) 0.8177(3) 0.6485(8) 0.0470(17) Uani 1 1 d . . . . .
H10A H -0.0253 0.8066 0.6332 0.070 Uiso 1 1 calc R U . . .
H10B H 0.1425 0.8474 0.5767 0.070 Uiso 1 1 calc R U . . .
H10C H 0.1370 0.8330 0.7483 0.070 Uiso 1 1 calc R U . . .

loop_
_atom_site_aniso_label
_atom_site_aniso_U_11
_atom_site_aniso_U_22
_atom_site_aniso_U_33
_atom_site_aniso_U_23
_atom_site_aniso_U_13
_atom_site_aniso_U_12
Cu1 0.0120(4) 0.0399(7) 0.0491(7) 0.0005(3) 0.0061(3) -0.0005(2)
Cl1 0.0162(6) 0.0417(10) 0.0493(9) -0.0001(6) 0.0030(5) 0.0008(5)
Cl2 0.0173(7) 0.0470(11) 0.0526(10) -0.0008(7) 0.0113(5) -0.0002(6)
O1 0.0178(19) 0.043(3) 0.066(3) -0.002(2) 0.0188(17) 0.0068(17)
N1 0.013(2) 0.037(3) 0.055(3) -0.003(2) 0.0060(17) 0.0025(18)
N2 0.016(2) 0.036(3) 0.046(3) 0.006(2) 0.0091(17) -0.0022(19)
N3 0.0099(19) 0.036(3) 0.062(3) 0.004(2) 0.0075(18) 0.0014(19)
N4 0.014(2) 0.040(3) 0.048(3) -0.002(2) 0.0024(17) -0.0004(19)
N5 0.022(2) 0.036(3) 0.059(3) 0.007(2) 0.000(2) 0.003(2)
C1 0.016(2) 0.046(4) 0.047(3) -0.001(3) 0.003(2) -0.002(2)
C2 0.017(2) 0.043(4) 0.046(3) -0.003(3) 0.004(2) 0.005(2)
C3 0.014(2) 0.043(4) 0.052(4) 0.001(3) -0.001(2) -0.003(2)
C4 0.019(3) 0.050(4) 0.042(3) 0.004(3) 0.002(2) -0.006(2)
C5 0.023(3) 0.036(4) 0.058(4) 0.003(3) -0.004(2) -0.001(2)
C6 0.016(3) 0.038(4) 0.069(4) 0.002(3) -0.006(2) 0.003(2)
C7 0.023(3) 0.039(4) 0.066(4) -0.005(3) 0.008(3) 0.005(2)
C8 0.019(3) 0.049(4) 0.056(4) 0.004(3) 0.007(2) 0.000(2)
C9 0.024(3) 0.043(4) 0.058(4) 0.001(3) 0.011(2) -0.011(3)
C10 0.025(3) 0.040(4) 0.076(5) 0.000(3) 0.001(3) -0.004(3)

loop_
_atom_type_symbol
_atom_type_description
_atom_type_scat_dispersion_real
_atom_type_scat_dispersion_imag
_atom_type_scat_source
C C 0.0070 0.0030 'International Tables Vol C Tables 4.2.6.8 and 6.1.1.4'
H H 0.0000 0.0000 'International Tables Vol C Tables 4.2.6.8 and 6.1.1.4'
Cl Cl 0.2280 0.2890 'International Tables Vol C Tables 4.2.6.8 and 6.1.1.4'
Cu Cu 0.0180 2.1450 'International Tables Vol C Tables 4.2.6.8 and 6.1.1.4'
N N 0.0130 0.0060 'International Tables Vol C Tables 4.2.6.8 and 6.1.1.4'
O O 0.0210 0.0120 'International Tables Vol C Tables 4.2.6.8 and 6.1.1.4'

loop_
_geom_angle_atom_site_label_1
_geom_angle_atom_site_label_2
_geom_angle_atom_site_label_3
_geom_angle
_geom_angle_site_symmetry_1
_geom_angle_site_symmetry_3
_geom_angle_publ_flag
N2 Cu1 N1 76.18(19) . . ?
N2 Cu1 N4 78.93(19) . . ?
N1 Cu1 N4 153.03(16) . . ?
N2 Cu1 Cl2 160.35(16) . . ?
N1 Cu1 Cl2 89.96(13) . . ?
N4 Cu1 Cl2 111.21(14) . . ?
N2 Cu1 Cl1 96.01(15) . . ?
N1 Cu1 Cl1 99.16(14) . . ?
N4 Cu1 Cl1 93.58(13) . . ?
Cl2 Cu1 Cl1 99.95(6) . . ?
N1 O1 H1 108(6) . . ?
C1 N1 O1 115.1(5) . . ?
C1 N1 Cu1 117.9(4) . . ?
O1 N1 Cu1 126.5(3) . . ?
C2 N2 N3 126.1(5) . . ?
C2 N2 Cu1 118.4(4) . . ?
N3 N2 Cu1 115.2(4) . . ?
N2 N3 C3 115.5(5) . . ?
N2 N3 H3 122.2 . . ?
C3 N3 H3 122.2 . . ?
C3 N4 C4 116.0(5) . . ?
C3 N4 Cu1 111.7(4) . . ?
C4 N4 Cu1 131.6(4) . . ?
C6 N5 C3 116.4(5) . . ?
N1 C1 C2 112.2(5) . . ?
N1 C1 C7 124.7(5) . . ?
C2 C1 C7 123.0(5) . . ?
N2 C2 C1 114.3(5) . . ?
N2 C2 C8 125.3(5) . . ?
C1 C2 C8 120.4(5) . . ?
N5 C3 N4 127.2(6) . . ?
N5 C3 N3 114.9(5) . . ?
N4 C3 N3 117.9(5) . . ?
N4 C4 C5 120.2(5) . . ?
N4 C4 C9 118.0(5) . . ?
C5 C4 C9 121.8(6) . . ?
C4 C5 C6 118.3(6) . . ?
C4 C5 H5 120.9 . . ?
C6 C5 H5 120.9 . . ?
N5 C6 C5 121.9(6) . . ?
N5 C6 C10 116.1(5) . . ?
C5 C6 C10 122.0(6) . . ?
C1 C7 H7A 109.5 . . ?
C1 C7 H7B 109.5 . . ?
H7A C7 H7B 109.5 . . ?
C1 C7 H7C 109.5 . . ?
H7A C7 H7C 109.5 . . ?
H7B C7 H7C 109.5 . . ?
C2 C8 H8A 109.5 . . ?
C2 C8 H8B 109.5 . . ?
H8A C8 H8B 109.5 . . ?
C2 C8 H8C 109.5 . . ?
H8A C8 H8C 109.5 . . ?
H8B C8 H8C 109.5 . . ?
C4 C9 H9A 109.5 . . ?
C4 C9 H9B 109.5 . . ?
H9A C9 H9B 109.5 . . ?
C4 C9 H9C 109.5 . . ?
H9A C9 H9C 109.5 . . ?
H9B C9 H9C 109.5 . . ?
C6 C10 H10A 109.5 . . ?
C6 C10 H10B 109.5 . . ?
H10A C10 H10B 109.5 . . ?
C6 C10 H10C 109.5 . . ?
H10A C10 H10C 109.5 . . ?
H10B C10 H10C 109.5 . . ?

loop_
_geom_bond_atom_site_label_1
_geom_bond_atom_site_label_2
_geom_bond_distance
_geom_bond_site_symmetry_2
_geom_bond_publ_flag
Cu1 N2 2.020(4) . ?
Cu1 N1 2.053(5) . ?
Cu1 N4 2.094(5) . ?
Cu1 Cl2 2.2812(16) . ?
Cu1 Cl1 2.4587(16) . ?
O1 N1 1.412(6) . ?
O1 H1 0.899(10) . ?
N1 C1 1.294(7) . ?
N2 C2 1.282(8) . ?
N2 N3 1.361(7) . ?
N3 C3 1.394(7) . ?
N3 H3 0.8800 . ?
N4 C3 1.359(7) . ?
N4 C4 1.380(8) . ?
N5 C6 1.326(8) . ?
N5 C3 1.349(7) . ?
C1 C2 1.495(8) . ?
C1 C7 1.504(9) . ?
C2 C8 1.502(8) . ?
C4 C5 1.396(8) . ?
C4 C9 1.505(8) . ?
C5 C6 1.419(8) . ?
C5 H5 0.9500 . ?
C6 C10 1.531(9) . ?
C7 H7A 0.9800 . ?
C7 H7B 0.9800 . ?
C7 H7C 0.9800 . ?
C8 H8A 0.9800 . ?
C8 H8B 0.9800 . ?
C8 H8C 0.9800 . ?
C9 H9A 0.9800 . ?
C9 H9B 0.9800 . ?
C9 H9C 0.9800 . ?
C10 H10A 0.9800 . ?
C10 H10B 0.9800 . ?
C10 H10C 0.9800 . ?

loop_
_geom_hbond_atom_site_label_D
_geom_hbond_atom_site_label_H
_geom_hbond_atom_site_label_A
_geom_hbond_distance_DH
_geom_hbond_distance_HA
_geom_hbond_distance_DA
_geom_hbond_angle_DHA
_geom_hbond_site_symmetry_A
O1 H1 Cl2 0.90(6) 2.44(6) 3.133(5) 134(7) .
N3 H3 Cl1 0.88 2.46 3.312(4) 163.6 1_455

loop_
_geom_torsion_atom_site_label_1
_geom_torsion_atom_site_label_2
_geom_torsion_atom_site_label_3
_geom_torsion_atom_site_label_4
_geom_torsion
_geom_torsion_site_symmetry_1
_geom_torsion_site_symmetry_2
_geom_torsion_site_symmetry_3
_geom_torsion_site_symmetry_4
_geom_torsion_publ_flag
C2 N2 N3 C3 -178.5(5) . . . . ?
Cu1 N2 N3 C3 7.8(6) . . . . ?
O1 N1 C1 C2 -179.1(4) . . . . ?
Cu1 N1 C1 C2 8.1(6) . . . . ?
O1 N1 C1 C7 2.6(8) . . . . ?
Cu1 N1 C1 C7 -170.3(5) . . . . ?
N3 N2 C2 C1 179.8(5) . . . . ?
Cu1 N2 C2 C1 -6.6(7) . . . . ?
N3 N2 C2 C8 -1.8(9) . . . . ?
Cu1 N2 C2 C8 171.8(4) . . . . ?
N1 C1 C2 N2 -1.0(7) . . . . ?
C7 C1 C2 N2 177.3(5) . . . . ?
N1 C1 C2 C8 -179.6(5) . . . . ?
C7 C1 C2 C8 -1.2(8) . . . . ?
C6 N5 C3 N4 -0.9(9) . . . . ?
C6 N5 C3 N3 176.0(5) . . . . ?
C4 N4 C3 N5 0.8(8) . . . . ?
Cu1 N4 C3 N5 171.9(5) . . . . ?
C4 N4 C3 N3 -176.0(5) . . . . ?
Cu1 N4 C3 N3 -4.9(6) . . . . ?
N2 N3 C3 N5 -178.9(5) . . . . ?
N2 N3 C3 N4 -1.7(7) . . . . ?
C3 N4 C4 C5 -0.9(8) . . . . ?
Cu1 N4 C4 C5 -169.9(4) . . . . ?
C3 N4 C4 C9 179.5(5) . . . . ?
Cu1 N4 C4 C9 10.5(8) . . . . ?
N4 C4 C5 C6 1.2(8) . . . . ?
C9 C4 C5 C6 -179.2(5) . . . . ?
C3 N5 C6 C5 1.1(8) . . . . ?
C3 N5 C6 C10 -178.8(5) . . . . ?
C4 C5 C6 N5 -1.4(9) . . . . ?
C4 C5 C6 C10 178.5(5) . . . . ?
